data_4020384
loop_
_publ_author_name
'Hassan Al-Saraierh'
'David O. Miller'
'Paris E. Georghiou'

_publ_section_title
;
 Narrow-Rim Functionalization of Calix[4]arenes
 via Sonogashira Coupling Reactions
;
_journal_name_full 'Journal of Organic Chemistry'
_journal_page_first 8273
_journal_page_last 8280
_journal_paper_doi 10.1021/jo050488s
_journal_volume 70
_journal_year 2005
_chemical_formula_sum 'C50 H63 F3 O5 S Si'
_chemical_formula_weight 861.15
_space_group_IT_number 2
_symmetry_cell_setting triclinic
_symmetry_space_group_name_Hall '-P 1'
_symmetry_space_group_name_H-M 'P -1'
_cell_angle_alpha 106.1910(10)
_cell_angle_beta 90.7430(10)
_cell_angle_gamma 101.502(2)
_cell_formula_units_Z 4
_cell_length_a 13.2179(10)
_cell_length_b 18.0859(14)
_cell_length_c 22.4324(18)
_cell_measurement_temperature 193(2)
_cell_volume 5033.1(7)
_diffrn_ambient_temperature 193(2)
_exptl_crystal_density_diffrn 1.136
_cod_depositor_comments
;
The following automatic conversions were performed:
'_symmetry_cell_setting' value 'Triclinic' changed to 'triclinic'
according to '/home/saulius/struct/CIF-dictionaries/cif_core.dic'
dictionary named 'cif_core.dic' version 2.4.1 from 2010-06-29.

Automatic conversion script
Id: cif_fix_enum 1527 2010-12-29 10:47:43Z saulius 
;
_cod_database_code 4020384

loop_
_symmetry_equiv_pos_as_xyz
'x, y, z'
'-x, -y, -z'

loop_
_atom_site_label
_atom_site_type_symbol
_atom_site_fract_x
_atom_site_fract_y
_atom_site_fract_z
_atom_site_U_iso_or_equiv
_atom_site_adp_type
_atom_site_occupancy
_atom_site_symmetry_multiplicity
_atom_site_calc_flag
_atom_site_refinement_flags
_atom_site_disorder_assembly
_atom_site_disorder_group
S1 S 0.64639(6) 0.05686(6) 0.35363(4) 0.0426(2) Uani 1 1 d . . .
S2 S -0.17397(6) -0.44802(5) 0.04292(4) 0.0380(2) Uani 1 1 d . . .
Si1 Si 0.74487(8) 0.42472(7) 0.47579(5) 0.0498(3) Uani 1 1 d . . .
Si2 Si -0.16488(9) -0.10001(7) 0.09106(5) 0.0515(3) Uani 1 1 d . . .
F1 F 0.51967(19) 0.05278(17) 0.44167(11) 0.0727(7) Uani 1 1 d . . .
F2 F 0.46219(16) -0.02778(13) 0.35277(12) 0.0620(6) Uani 1 1 d . . .
F3 F 0.58086(19) -0.05116(17) 0.40668(14) 0.0865(9) Uani 1 1 d . . .
F4 F -0.36525(17) -0.43331(17) 0.05803(11) 0.0723(7) Uani 1 1 d . . .
F5 F -0.32160(18) -0.52278(14) 0.09239(10) 0.0676(7) Uani 1 1 d . . .
F6 F -0.34587(18) -0.54190(16) -0.00619(10) 0.0817(8) Uani 1 1 d . . .
O1 O 0.59446(15) 0.12186(12) 0.34094(9) 0.0329(5) Uani 1 1 d . . .
O2 O 0.72602(19) 0.09545(19) 0.40044(13) 0.0675(8) Uani 1 1 d . . .
O3 O 0.6609(2) 0.00082(16) 0.29795(12) 0.0557(7) Uani 1 1 d . . .
O4 O 0.47464(15) 0.26536(13) 0.37459(10) 0.0378(5) Uani 1 1 d . . .
O5 O 0.68603(18) 0.27605(13) 0.29644(10) 0.0430(6) Uani 1 1 d . . .
O6 O -0.14830(15) -0.38248(12) 0.10686(9) 0.0307(5) Uani 1 1 d . . .
O7 O -0.1710(2) -0.40951(17) -0.00385(11) 0.0589(7) Uani 1 1 d . . .
O8 O -0.1227(2) -0.51027(15) 0.03936(11) 0.0569(7) Uani 1 1 d . . .
O9 O -0.20052(17) -0.23457(12) 0.21101(9) 0.0365(5) Uani 1 1 d . . .
O10 O 0.03057(16) -0.23761(13) 0.14060(11) 0.0424(6) Uani 1 1 d . . .
C1 C 0.5962(2) 0.10812(17) 0.23001(14) 0.0298(7) Uani 1 1 d . . .
C2 C 0.5394(2) 0.10743(17) 0.28174(13) 0.0271(6) Uani 1 1 d . . .
C3 C 0.4333(2) 0.09987(16) 0.28065(13) 0.0263(6) Uani 1 1 d . . .
C4 C 0.3816(2) 0.08685(18) 0.22297(14) 0.0310(7) Uani 1 1 d . . .
C5 C 0.4322(2) 0.08104(19) 0.16887(14) 0.0358(7) Uani 1 1 d . . .
C6 C 0.5399(2) 0.09272(19) 0.17423(14) 0.0343(7) Uani 1 1 d . . .
C7 C 0.3731(2) 0.11045(18) 0.33879(14) 0.0320(7) Uani 1 1 d . . .
C8 C 0.3155(2) 0.17586(18) 0.34396(13) 0.0309(7) Uani 1 1 d . . .
C9 C 0.3701(2) 0.25313(18) 0.35912(13) 0.0292(7) Uani 1 1 d . . .
C10 C 0.3215(2) 0.31478(18) 0.35848(13) 0.0299(7) Uani 1 1 d . . .
C11 C 0.2145(2) 0.29556(19) 0.34321(15) 0.0356(7) Uani 1 1 d . . .
C12 C 0.1568(2) 0.2194(2) 0.32908(15) 0.0377(8) Uani 1 1 d . . .
C13 C 0.2097(2) 0.16057(19) 0.32946(15) 0.0358(7) Uani 1 1 d . . .
C14 C 0.3821(2) 0.39765(19) 0.36817(14) 0.0349(7) Uani 1 1 d . . .
C15 C 0.4376(2) 0.40440(17) 0.31084(15) 0.0330(7) Uani 1 1 d . . .
C16 C 0.5461(2) 0.41365(17) 0.30899(14) 0.0326(7) Uani 1 1 d . . .
C17 C 0.5917(2) 0.40923(17) 0.25211(15) 0.0339(7) Uani 1 1 d . . .
C18 C 0.5296(3) 0.39873(19) 0.19911(15) 0.0369(7) Uani 1 1 d . . .
C19 C 0.4232(2) 0.39334(19) 0.19998(15) 0.0364(7) Uani 1 1 d . . .
C20 C 0.3798(2) 0.39564(19) 0.25642(15) 0.0356(7) Uani 1 1 d . . .
C21 C 0.7077(2) 0.41355(19) 0.24763(17) 0.0414(8) Uani 1 1 d . . .
C22 C 0.7360(2) 0.33656(19) 0.21408(15) 0.0361(7) Uani 1 1 d . . .
C23 C 0.7217(2) 0.27305(19) 0.23904(15) 0.0347(7) Uani 1 1 d . . .
C24 C 0.7429(2) 0.20164(19) 0.20624(15) 0.0353(7) Uani 1 1 d . . .
C25 C 0.7830(3) 0.1945(2) 0.14845(17) 0.0460(9) Uani 1 1 d . . .
C26 C 0.8019(3) 0.2564(2) 0.12245(18) 0.0505(9) Uani 1 1 d . . .
C27 C 0.7764(3) 0.3263(2) 0.15613(18) 0.0454(9) Uani 1 1 d . . .
C28 C 0.7141(2) 0.13237(19) 0.23295(15) 0.0354(7) Uani 1 1 d . . .
C29 C 0.3763(3) 0.0657(3) 0.10546(17) 0.0594(11) Uani 1 1 d . . .
C30 C 0.2606(4) 0.0610(4) 0.1094(2) 0.097(2) Uani 1 1 d . . .
C31 C 0.3932(5) -0.0131(4) 0.0638(2) 0.120(2) Uani 1 1 d . . .
C32 C 0.4212(4) 0.1322(4) 0.0778(2) 0.109(2) Uani 1 1 d . . .
C33 C 0.0399(3) 0.1986(2) 0.3121(2) 0.0543(10) Uani 1 1 d . . .
C34 C -0.0149(4) 0.1576(5) 0.3565(4) 0.136(3) Uani 1 1 d . . .
C35 C -0.0040(3) 0.2691(3) 0.3119(3) 0.0919(18) Uani 1 1 d . . .
C36 C 0.0183(4) 0.1415(3) 0.2464(3) 0.111(2) Uani 1 1 d . . .
C37 C 0.3539(3) 0.3869(2) 0.14251(16) 0.0481(9) Uani 1 1 d . . .
C38 C 0.2581(4) 0.3220(4) 0.1348(2) 0.0894(18) Uani 1 1 d . . .
C39 C 0.3201(6) 0.4648(4) 0.1524(3) 0.123(3) Uani 1 1 d . . .
C40 C 0.4075(4) 0.3669(3) 0.0826(2) 0.0796(15) Uani 1 1 d . . .
C41 C 0.8446(4) 0.2500(3) 0.0580(2) 0.0839(16) Uani 1 1 d . . .
C42 C 0.8696(6) 0.1700(4) 0.0286(3) 0.122(3) Uani 1 1 d . . .
C43 C 0.9424(5) 0.3144(4) 0.0645(4) 0.130(3) Uani 1 1 d . . .
C44 C 0.7625(7) 0.2628(5) 0.0146(3) 0.136(3) Uani 1 1 d . . .
C45 C 0.5455(3) 0.0044(3) 0.3908(2) 0.0536(10) Uani 1 1 d . . .
C46 C 0.6097(2) 0.42394(18) 0.36444(15) 0.0379(8) Uani 1 1 d . . .
C47 C 0.6635(3) 0.4272(2) 0.40904(16) 0.0430(8) Uani 1 1 d . . .
C48 C 0.8224(3) 0.5251(3) 0.51231(19) 0.0675(12) Uani 1 1 d . . .
C49 C 0.8282(5) 0.3550(4) 0.4453(3) 0.112(2) Uani 1 1 d . . .
C50 C 0.6552(4) 0.3916(3) 0.5298(2) 0.0865(16) Uani 1 1 d . . .
C51 C 0.0043(2) -0.40150(17) 0.15736(13) 0.0302(7) Uani 1 1 d . . .
C52 C -0.0993(2) -0.39716(16) 0.15873(13) 0.0258(6) Uani 1 1 d . . .
C53 C -0.1570(2) -0.40063(17) 0.20915(13) 0.0268(6) Uani 1 1 d . . .
C54 C -0.1081(2) -0.41446(17) 0.25907(13) 0.0289(6) Uani 1 1 d . . .
C55 C -0.0073(2) -0.42564(18) 0.25884(14) 0.0331(7) Uani 1 1 d . . .
C56 C 0.0470(2) -0.41758(19) 0.20783(15) 0.0348(7) Uani 1 1 d . . .
C57 C -0.2660(2) -0.38494(17) 0.21502(13) 0.0288(6) Uani 1 1 d . . .
C58 C -0.2676(2) -0.31661(18) 0.27146(13) 0.0286(6) Uani 1 1 d . . .
C59 C -0.2290(2) -0.24078(18) 0.26841(13) 0.0291(7) Uani 1 1 d . . .
C60 C -0.2184(2) -0.17582(18) 0.32091(13) 0.0294(7) Uani 1 1 d . . .
C61 C -0.2513(2) -0.18915(19) 0.37640(14) 0.0344(7) Uani 1 1 d . . .
C62 C -0.2928(2) -0.2643(2) 0.38147(14) 0.0351(7) Uani 1 1 d . . .
C63 C -0.3005(2) -0.32715(18) 0.32792(14) 0.0327(7) Uani 1 1 d . . .
C64 C -0.1645(2) -0.09360(18) 0.32030(14) 0.0322(7) Uani 1 1 d . . .
C65 C -0.0485(2) -0.08724(17) 0.32103(14) 0.0300(7) Uani 1 1 d . . .
C66 C 0.0075(2) -0.08502(17) 0.26858(14) 0.0306(7) Uani 1 1 d . . .
C67 C 0.1130(2) -0.08759(17) 0.26987(14) 0.0321(7) Uani 1 1 d . . .
C68 C 0.1608(2) -0.09017(19) 0.32432(15) 0.0360(7) Uani 1 1 d . . .
C69 C 0.1084(2) -0.09058(18) 0.37762(14) 0.0348(7) Uani 1 1 d . . .
C70 C 0.0037(2) -0.08925(18) 0.37429(14) 0.0332(7) Uani 1 1 d . . .
C71 C 0.1737(2) -0.09179(19) 0.21263(15) 0.0387(8) Uani 1 1 d . . .
C72 C 0.2036(2) -0.17025(19) 0.18694(14) 0.0368(7) Uani 1 1 d . . .
C73 C 0.1318(2) -0.23819(19) 0.15537(14) 0.0328(7) Uani 1 1 d . . .
C74 C 0.1583(2) -0.31142(19) 0.13653(14) 0.0333(7) Uani 1 1 d . . .
C75 C 0.2594(3) -0.3152(2) 0.14859(17) 0.0481(9) Uani 1 1 d . . .
C76 C 0.3351(3) -0.2488(2) 0.17873(19) 0.0555(11) Uani 1 1 d . . .
C77 C 0.3048(3) -0.1781(2) 0.19751(17) 0.0500(9) Uani 1 1 d . . .
C78 C 0.0747(2) -0.38365(19) 0.10760(14) 0.0342(7) Uani 1 1 d . . .
C79 C 0.0426(3) -0.4433(2) 0.31412(17) 0.0512(10) Uani 1 1 d . . .
C80 C -0.0340(9) -0.5076(10) 0.3357(7) 0.097(4) Uani 0.50 1 d P . .
C81 C -0.0219(9) -0.4339(10) 0.3696(4) 0.078(3) Uani 0.50 1 d P . .
C82 C 0.0611(16) -0.3694(8) 0.3690(6) 0.135(7) Uani 0.50 1 d P . .
C83 C 0.1532(9) -0.3892(12) 0.3309(6) 0.120(6) Uani 0.50 1 d P . .
C84 C 0.1387(12) -0.4779(13) 0.2995(6) 0.108(5) Uani 0.50 1 d P . .
C85 C 0.0508(16) -0.5309(8) 0.2883(6) 0.122(6) Uani 0.50 1 d P . .
C86 C -0.3212(3) -0.2741(2) 0.44517(16) 0.0472(9) Uani 1 1 d . . .
C87 C -0.3679(4) -0.3595(3) 0.44134(19) 0.0650(12) Uani 1 1 d . . .
C88 C -0.4004(4) -0.2241(3) 0.47118(19) 0.0662(12) Uani 1 1 d . . .
C89 C -0.2235(4) -0.2469(3) 0.48993(18) 0.0680(12) Uani 1 1 d . . .
C90 C 0.1625(3) -0.0916(2) 0.43789(16) 0.0440(8) Uani 1 1 d . . .
C91 C 0.0912(5) -0.1322(6) 0.4745(3) 0.177(5) Uani 1 1 d . . .
C92 C 0.2035(7) -0.0078(4) 0.4753(3) 0.165(4) Uani 1 1 d . . .
C93 C 0.2535(4) -0.1300(4) 0.4271(2) 0.0977(19) Uani 1 1 d . . .
C94 C 0.4456(3) -0.2574(3) 0.1932(3) 0.098(2) Uani 1 1 d . . .
C95 C 0.4427(7) -0.2971(9) 0.2459(6) 0.249(7) Uani 1 1 d . . .
C96 C 0.5184(4) -0.1775(4) 0.2153(5) 0.195(5) Uani 1 1 d . . .
C97 C 0.4859(4) -0.3068(5) 0.1425(5) 0.208(6) Uani 1 1 d . . .
C98 C -0.3107(3) -0.4888(2) 0.04741(16) 0.0511(10) Uani 1 1 d . . .
C99 C -0.0453(2) -0.08386(18) 0.21226(15) 0.0340(7) Uani 1 1 d . . .
C100 C -0.0925(3) -0.08795(19) 0.16499(16) 0.0396(8) Uani 1 1 d . . .
C101 C -0.2881(5) -0.0707(4) 0.1070(3) 0.121(3) Uani 1 1 d . . .
C102 C -0.0814(7) -0.0344(6) 0.0541(4) 0.196(5) Uani 1 1 d . . .
C103 C -0.1836(6) -0.2023(4) 0.0471(3) 0.150(3) Uani 1 1 d . . .
H1 H 0.5127 0.3164 0.3841 0.045 Uiso 1 1 d . . .
H2 H 0.6813 0.3290 0.3203 0.051 Uiso 1 1 d . . .
H3 H -0.1676 -0.1808 0.2113 0.044 Uiso 1 1 d . . .
H4 H 0.0173 -0.1899 0.1483 0.051 Uiso 1 1 d . . .
H5 H 0.3085 0.0817 0.2208 0.037 Uiso 1 1 d . . .
H6 H 0.5760 0.0899 0.1376 0.041 Uiso 1 1 d . . .
H7 H 0.3252 0.0628 0.3363 0.039 Uiso 1 1 d . . .
H8 H 0.4200 0.1234 0.3744 0.039 Uiso 1 1 d . . .
H9 H 0.1803 0.3369 0.3424 0.043 Uiso 1 1 d . . .
H10 H 0.1719 0.1076 0.3193 0.043 Uiso 1 1 d . . .
H11 H 0.3359 0.4329 0.3764 0.042 Uiso 1 1 d . . .
H12 H 0.4314 0.4110 0.4027 0.042 Uiso 1 1 d . . .
H13 H 0.5605 0.3950 0.1607 0.045 Uiso 1 1 d . . .
H14 H 0.3070 0.3911 0.2578 0.043 Uiso 1 1 d . . .
H15 H 0.7335 0.4510 0.2262 0.049 Uiso 1 1 d . . .
H16 H 0.7398 0.4306 0.2887 0.049 Uiso 1 1 d . . .
H17 H 0.7979 0.1454 0.1261 0.055 Uiso 1 1 d . . .
H18 H 0.7870 0.3692 0.1386 0.054 Uiso 1 1 d . . .
H19 H 0.7413 0.1474 0.2750 0.042 Uiso 1 1 d . . .
H20 H 0.7415 0.0895 0.2094 0.042 Uiso 1 1 d . . .
H21 H 0.2427 0.0613 0.1503 0.117 Uiso 1 1 d . . .
H22 H 0.2433 0.1052 0.0999 0.117 Uiso 1 1 d . . .
H23 H 0.2241 0.0140 0.0804 0.117 Uiso 1 1 d . . .
H24 H 0.3991 -0.0471 0.0889 0.146 Uiso 1 1 d . . .
H25 H 0.3360 -0.0367 0.0341 0.146 Uiso 1 1 d . . .
H26 H 0.4548 -0.0046 0.0433 0.146 Uiso 1 1 d . . .
H27 H 0.4536 0.1779 0.1100 0.130 Uiso 1 1 d . . .
H28 H 0.4715 0.1164 0.0495 0.130 Uiso 1 1 d . . .
H29 H 0.3677 0.1444 0.0560 0.130 Uiso 1 1 d . . .
H30 H 0.0162 0.1820 0.3974 0.163 Uiso 1 1 d . . .
H31 H -0.0860 0.1606 0.3556 0.163 Uiso 1 1 d . . .
H32 H -0.0100 0.1036 0.3441 0.163 Uiso 1 1 d . . .
H33 H -0.0186 0.2944 0.3527 0.111 Uiso 1 1 d . . .
H34 H 0.0447 0.3045 0.2967 0.111 Uiso 1 1 d . . .
H35 H -0.0661 0.2523 0.2853 0.111 Uiso 1 1 d . . .
H36 H -0.0026 0.0892 0.2494 0.132 Uiso 1 1 d . . .
H37 H -0.0352 0.1540 0.2250 0.132 Uiso 1 1 d . . .
H38 H 0.0794 0.1457 0.2248 0.132 Uiso 1 1 d . . .
H39 H 0.2436 0.3130 0.1739 0.107 Uiso 1 1 d . . .
H40 H 0.2007 0.3367 0.1188 0.107 Uiso 1 1 d . . .
H41 H 0.2696 0.2746 0.1066 0.107 Uiso 1 1 d . . .
H42 H 0.3121 0.4864 0.1958 0.148 Uiso 1 1 d . . .
H43 H 0.3710 0.5005 0.1392 0.148 Uiso 1 1 d . . .
H44 H 0.2560 0.4564 0.1297 0.148 Uiso 1 1 d . . .
H45 H 0.4645 0.3440 0.0887 0.097 Uiso 1 1 d . . .
H46 H 0.3601 0.3300 0.0506 0.097 Uiso 1 1 d . . .
H47 H 0.4320 0.4131 0.0705 0.097 Uiso 1 1 d . . .
H48 H 0.8759 0.1446 0.0598 0.146 Uiso 1 1 d . . .
H49 H 0.8152 0.1385 -0.0016 0.146 Uiso 1 1 d . . .
H50 H 0.9325 0.1763 0.0090 0.146 Uiso 1 1 d . . .
H51 H 0.9708 0.3314 0.1062 0.155 Uiso 1 1 d . . .
H52 H 0.9915 0.2930 0.0377 0.155 Uiso 1 1 d . . .
H53 H 0.9257 0.3571 0.0528 0.155 Uiso 1 1 d . . .
H54 H 0.7029 0.2723 0.0369 0.164 Uiso 1 1 d . . .
H55 H 0.7896 0.3063 -0.0001 0.164 Uiso 1 1 d . . .
H56 H 0.7420 0.2166 -0.0197 0.164 Uiso 1 1 d . . .
H57 H 0.8307 0.5341 0.5559 0.081 Uiso 1 1 d . . .
H58 H 0.8886 0.5301 0.4958 0.081 Uiso 1 1 d . . .
H59 H 0.7880 0.5627 0.5035 0.081 Uiso 1 1 d . . .
H60 H 0.8493 0.3357 0.4776 0.134 Uiso 1 1 d . . .
H61 H 0.7908 0.3122 0.4125 0.134 Uiso 1 1 d . . .
H62 H 0.8873 0.3809 0.4299 0.134 Uiso 1 1 d . . .
H63 H 0.6895 0.4052 0.5700 0.103 Uiso 1 1 d . . .
H64 H 0.5973 0.4160 0.5321 0.103 Uiso 1 1 d . . .
H65 H 0.6313 0.3359 0.5151 0.103 Uiso 1 1 d . . .
H66 H -0.1454 -0.4165 0.2946 0.035 Uiso 1 1 d . . .
H67 H 0.1169 -0.4234 0.2074 0.042 Uiso 1 1 d . . .
H68 H -0.2874 -0.3728 0.1789 0.035 Uiso 1 1 d . . .
H69 H -0.3123 -0.4305 0.2191 0.035 Uiso 1 1 d . . .
H70 H -0.2455 -0.1454 0.4124 0.042 Uiso 1 1 d . . .
H71 H -0.3285 -0.3790 0.3300 0.039 Uiso 1 1 d . . .
H72 H -0.1880 -0.0832 0.2839 0.039 Uiso 1 1 d . . .
H73 H -0.1801 -0.0560 0.3561 0.039 Uiso 1 1 d . . .
H74 H 0.2322 -0.0917 0.3252 0.043 Uiso 1 1 d . . .
H75 H -0.0336 -0.0898 0.4101 0.040 Uiso 1 1 d . . .
H76 H 0.1325 -0.0829 0.1814 0.047 Uiso 1 1 d . . .
H77 H 0.2350 -0.0517 0.2233 0.047 Uiso 1 1 d . . .
H78 H 0.2782 -0.3649 0.1357 0.058 Uiso 1 1 d . . .
H79 H 0.3548 -0.1324 0.2189 0.060 Uiso 1 1 d . . .
H80 H 0.1056 -0.4272 0.0902 0.041 Uiso 1 1 d . . .
H81 H 0.0351 -0.3742 0.0760 0.041 Uiso 1 1 d . . .
H82 H -0.4409 -0.3673 0.4411 0.078 Uiso 1 1 d . . .
H83 H -0.3492 -0.3932 0.4044 0.078 Uiso 1 1 d . . .
H84 H -0.3417 -0.3717 0.4765 0.078 Uiso 1 1 d . . .
H85 H -0.3768 -0.1923 0.5125 0.079 Uiso 1 1 d . . .
H86 H -0.4074 -0.1910 0.4459 0.079 Uiso 1 1 d . . .
H87 H -0.4652 -0.2574 0.4720 0.079 Uiso 1 1 d . . .
H88 H -0.1758 -0.2797 0.4751 0.081 Uiso 1 1 d . . .
H89 H -0.1922 -0.1939 0.4922 0.081 Uiso 1 1 d . . .
H90 H -0.2412 -0.2500 0.5302 0.081 Uiso 1 1 d . . .
H91 H 0.0289 -0.1119 0.4778 0.214 Uiso 1 1 d . . .
H92 H 0.0746 -0.1867 0.4545 0.214 Uiso 1 1 d . . .
H93 H 0.1224 -0.1221 0.5150 0.214 Uiso 1 1 d . . .
H94 H 0.2247 -0.0060 0.5161 0.199 Uiso 1 1 d . . .
H95 H 0.2595 0.0151 0.4560 0.199 Uiso 1 1 d . . .
H96 H 0.1494 0.0210 0.4770 0.199 Uiso 1 1 d . . .
H97 H 0.2285 -0.1861 0.4125 0.118 Uiso 1 1 d . . .
H98 H 0.2930 -0.1131 0.3969 0.118 Uiso 1 1 d . . .
H99 H 0.2941 -0.1176 0.4650 0.118 Uiso 1 1 d . . .
H100 H 0.3847 -0.2913 0.2677 0.289 Uiso 1 1 d . . .
H101 H 0.4385 -0.3537 0.2260 0.289 Uiso 1 1 d . . .
H102 H 0.5045 -0.2775 0.2712 0.289 Uiso 1 1 d . . .
H103 H 0.5457 -0.1701 0.2565 0.228 Uiso 1 1 d . . .
H104 H 0.5740 -0.1764 0.1886 0.228 Uiso 1 1 d . . .
H105 H 0.4825 -0.1380 0.2144 0.228 Uiso 1 1 d . . .
H106 H 0.4521 -0.3596 0.1358 0.258 Uiso 1 1 d . . .
H107 H 0.4734 -0.2913 0.1054 0.258 Uiso 1 1 d . . .
H108 H 0.5579 -0.3003 0.1500 0.258 Uiso 1 1 d . . .
H109 H -0.2897 -0.0473 0.1501 0.148 Uiso 1 1 d . . .
H110 H -0.2971 -0.0350 0.0846 0.148 Uiso 1 1 d . . .
H111 H -0.3430 -0.1166 0.0938 0.148 Uiso 1 1 d . . .
H112 H -0.0222 -0.0055 0.0818 0.236 Uiso 1 1 d . . .
H113 H -0.0609 -0.0631 0.0165 0.236 Uiso 1 1 d . . .
H114 H -0.1190 0.0031 0.0466 0.236 Uiso 1 1 d . . .
H115 H -0.2543 -0.2245 0.0340 0.166 Uiso 1 1 d . . .
H116 H -0.1447 -0.2078 0.0104 0.166 Uiso 1 1 d . . .
H117 H -0.1592 -0.2322 0.0713 0.166 Uiso 1 1 d . . .

loop_
_atom_site_aniso_label
_atom_site_aniso_U_11
_atom_site_aniso_U_22
_atom_site_aniso_U_33
_atom_site_aniso_U_23
_atom_site_aniso_U_13
_atom_site_aniso_U_12
S1 0.0306(4) 0.0598(6) 0.0492(5) 0.0319(5) -0.0022(4) 0.0137(4)
S2 0.0387(4) 0.0457(5) 0.0227(4) 0.0042(3) -0.0011(3) 0.0010(4)
Si1 0.0432(6) 0.0651(7) 0.0357(5) 0.0053(5) -0.0083(4) 0.0132(5)
Si2 0.0643(7) 0.0603(7) 0.0351(5) 0.0172(5) -0.0075(5) 0.0209(5)
F1 0.0687(16) 0.107(2) 0.0570(15) 0.0451(15) 0.0154(12) 0.0196(14)
F2 0.0436(12) 0.0603(14) 0.0905(17) 0.0402(13) -0.0020(12) 0.0040(10)
F3 0.0675(16) 0.102(2) 0.132(2) 0.093(2) 0.0111(15) 0.0282(15)
F4 0.0428(13) 0.103(2) 0.0667(16) 0.0146(14) -0.0054(11) 0.0203(13)
F5 0.0716(15) 0.0677(15) 0.0491(13) 0.0184(12) 0.0066(11) -0.0208(12)
F6 0.0653(15) 0.097(2) 0.0444(13) -0.0093(13) -0.0122(11) -0.0282(14)
O1 0.0306(11) 0.0407(13) 0.0289(11) 0.0125(10) -0.0035(9) 0.0082(9)
O2 0.0414(15) 0.100(2) 0.0697(19) 0.0463(17) -0.0201(13) 0.0042(14)
O3 0.0610(16) 0.0627(17) 0.0624(17) 0.0303(14) 0.0155(13) 0.0386(14)
O4 0.0282(11) 0.0392(13) 0.0451(13) 0.0118(11) -0.0036(10) 0.0059(9)
O5 0.0556(15) 0.0394(13) 0.0348(12) 0.0115(10) 0.0060(11) 0.0109(11)
O6 0.0336(11) 0.0332(12) 0.0244(10) 0.0084(9) -0.0019(9) 0.0048(9)
O7 0.0657(17) 0.0754(19) 0.0284(13) 0.0214(13) -0.0053(12) -0.0103(14)
O8 0.0584(16) 0.0520(16) 0.0459(15) -0.0124(12) -0.0037(12) 0.0166(13)
O9 0.0457(13) 0.0367(12) 0.0252(11) 0.0093(9) 0.0037(9) 0.0041(10)
O10 0.0333(12) 0.0398(13) 0.0517(14) 0.0108(11) -0.0068(10) 0.0059(10)
C1 0.0287(15) 0.0297(16) 0.0357(17) 0.0133(13) 0.0054(13) 0.0116(13)
C2 0.0277(15) 0.0285(16) 0.0267(15) 0.0099(12) -0.0030(12) 0.0072(12)
C3 0.0271(15) 0.0252(15) 0.0289(15) 0.0111(12) 0.0008(12) 0.0061(12)
C4 0.0252(15) 0.0313(17) 0.0386(17) 0.0146(14) -0.0023(13) 0.0043(12)
C5 0.0392(18) 0.0392(19) 0.0294(16) 0.0127(14) -0.0005(14) 0.0050(14)
C6 0.0366(17) 0.0400(19) 0.0279(16) 0.0126(14) 0.0076(13) 0.0071(14)
C7 0.0288(15) 0.0377(18) 0.0341(17) 0.0159(14) 0.0056(13) 0.0092(13)
C8 0.0315(16) 0.0395(18) 0.0253(15) 0.0114(13) 0.0084(12) 0.0127(14)
C9 0.0254(15) 0.0397(18) 0.0235(15) 0.0082(13) 0.0052(12) 0.0104(13)
C10 0.0332(16) 0.0351(17) 0.0207(14) 0.0042(13) 0.0047(12) 0.0108(13)
C11 0.0354(17) 0.0413(19) 0.0349(17) 0.0110(15) 0.0071(14) 0.0185(15)
C12 0.0281(16) 0.046(2) 0.0384(18) 0.0070(15) 0.0057(14) 0.0146(15)
C13 0.0285(16) 0.0391(19) 0.0394(18) 0.0111(15) 0.0045(13) 0.0066(14)
C14 0.0373(17) 0.0339(18) 0.0327(17) 0.0038(14) -0.0014(14) 0.0137(14)
C15 0.0348(17) 0.0230(16) 0.0389(18) 0.0066(13) -0.0021(14) 0.0045(13)
C16 0.0337(16) 0.0239(16) 0.0365(17) 0.0048(13) -0.0067(14) 0.0036(13)
C17 0.0352(17) 0.0222(16) 0.0432(19) 0.0120(14) -0.0013(14) 0.0001(13)
C18 0.0406(18) 0.0354(18) 0.0362(18) 0.0161(15) 0.0023(14) 0.0031(14)
C19 0.0412(18) 0.0350(18) 0.0336(17) 0.0130(14) -0.0038(14) 0.0055(14)
C20 0.0310(16) 0.0342(18) 0.0420(18) 0.0124(15) -0.0037(14) 0.0060(13)
C21 0.0345(17) 0.0343(19) 0.054(2) 0.0181(16) -0.0017(15) -0.0035(14)
C22 0.0252(15) 0.0381(19) 0.0456(19) 0.0173(15) 0.0005(14) 0.0006(13)
C23 0.0239(15) 0.043(2) 0.0393(18) 0.0191(15) 0.0003(13) 0.0025(13)
C24 0.0254(15) 0.0389(19) 0.0450(19) 0.0188(15) 0.0056(14) 0.0046(13)
C25 0.0390(19) 0.050(2) 0.056(2) 0.0224(18) 0.0182(16) 0.0121(16)
C26 0.045(2) 0.054(2) 0.060(2) 0.026(2) 0.0242(18) 0.0120(18)
C27 0.0361(18) 0.051(2) 0.059(2) 0.0343(19) 0.0128(16) 0.0074(16)
C28 0.0283(16) 0.0408(19) 0.0433(19) 0.0202(15) 0.0067(14) 0.0099(14)
C29 0.054(2) 0.088(3) 0.035(2) 0.023(2) -0.0101(17) 0.007(2)
C30 0.052(3) 0.179(6) 0.065(3) 0.059(4) -0.025(2) -0.001(3)
C31 0.139(5) 0.142(6) 0.049(3) -0.021(3) -0.036(3) 0.027(4)
C32 0.082(4) 0.185(6) 0.079(4) 0.095(4) -0.019(3) -0.003(4)
C33 0.0279(18) 0.052(2) 0.080(3) 0.013(2) -0.0005(18) 0.0098(16)
C34 0.035(3) 0.197(7) 0.216(8) 0.131(7) 0.030(4) 0.016(3)
C35 0.038(2) 0.073(3) 0.157(5) 0.014(3) -0.017(3) 0.022(2)
C36 0.063(3) 0.083(4) 0.152(6) -0.026(4) -0.051(3) 0.026(3)
C37 0.048(2) 0.059(2) 0.040(2) 0.0192(18) -0.0068(16) 0.0113(18)
C38 0.061(3) 0.135(5) 0.049(3) 0.019(3) -0.016(2) -0.021(3)
C39 0.200(7) 0.103(4) 0.077(4) 0.012(3) -0.053(4) 0.084(5)
C40 0.062(3) 0.132(5) 0.048(2) 0.042(3) -0.006(2) 0.003(3)
C41 0.106(4) 0.080(3) 0.088(4) 0.047(3) 0.064(3) 0.036(3)
C42 0.183(7) 0.109(5) 0.107(5) 0.057(4) 0.105(5) 0.063(5)
C43 0.132(5) 0.120(5) 0.172(7) 0.084(5) 0.114(5) 0.034(4)
C44 0.216(8) 0.175(7) 0.062(4) 0.064(4) 0.056(4) 0.098(6)
C45 0.045(2) 0.068(3) 0.062(3) 0.039(2) 0.0017(19) 0.014(2)
C46 0.0371(18) 0.0282(17) 0.0415(19) 0.0014(14) -0.0027(15) 0.0039(14)
C47 0.0409(19) 0.042(2) 0.0373(19) -0.0009(15) -0.0053(16) 0.0072(15)
C48 0.050(2) 0.094(3) 0.045(2) 0.010(2) -0.0129(19) -0.003(2)
C49 0.123(5) 0.148(6) 0.074(4) 0.000(3) -0.020(3) 0.093(4)
C50 0.078(3) 0.104(4) 0.067(3) 0.033(3) -0.014(3) -0.015(3)
C51 0.0314(16) 0.0276(16) 0.0274(15) 0.0026(13) 0.0032(12) 0.0040(13)
C52 0.0280(15) 0.0248(15) 0.0219(14) 0.0052(12) -0.0025(11) 0.0022(12)
C53 0.0265(15) 0.0243(15) 0.0243(14) 0.0021(12) -0.0002(12) 0.0003(12)
C54 0.0288(15) 0.0284(16) 0.0265(15) 0.0074(13) 0.0001(12) -0.0003(12)
C55 0.0327(16) 0.0359(18) 0.0289(16) 0.0098(14) -0.0032(13) 0.0030(13)
C56 0.0271(16) 0.0393(19) 0.0370(18) 0.0095(15) -0.0009(13) 0.0073(13)
C57 0.0256(15) 0.0310(16) 0.0286(15) 0.0090(13) 0.0017(12) 0.0028(12)
C58 0.0219(14) 0.0355(17) 0.0277(15) 0.0076(13) 0.0017(12) 0.0065(12)
C59 0.0232(14) 0.0389(18) 0.0261(15) 0.0098(13) 0.0000(12) 0.0084(13)
C60 0.0256(15) 0.0351(17) 0.0298(16) 0.0080(13) 0.0004(12) 0.0134(13)
C61 0.0355(17) 0.0393(19) 0.0284(16) 0.0050(14) 0.0043(13) 0.0148(14)
C62 0.0343(17) 0.045(2) 0.0303(17) 0.0141(15) 0.0091(13) 0.0125(14)
C63 0.0296(16) 0.0355(18) 0.0346(17) 0.0113(14) 0.0075(13) 0.0085(13)
C64 0.0348(17) 0.0332(17) 0.0301(16) 0.0064(13) 0.0003(13) 0.0142(13)
C65 0.0359(16) 0.0208(15) 0.0318(16) 0.0040(12) 0.0004(13) 0.0079(12)
C66 0.0360(17) 0.0230(16) 0.0316(16) 0.0083(13) -0.0036(13) 0.0034(13)
C67 0.0358(17) 0.0240(16) 0.0324(16) 0.0067(13) 0.0012(13) -0.0007(13)
C68 0.0297(16) 0.0346(18) 0.0393(18) 0.0071(15) 0.0001(14) 0.0017(13)
C69 0.0367(17) 0.0324(17) 0.0300(16) 0.0045(13) -0.0064(13) 0.0021(13)
C70 0.0374(17) 0.0334(17) 0.0270(16) 0.0059(13) 0.0006(13) 0.0075(14)
C71 0.0355(17) 0.0384(19) 0.0401(18) 0.0158(15) 0.0017(14) -0.0036(14)
C72 0.0346(17) 0.0411(19) 0.0322(17) 0.0115(15) 0.0088(14) 0.0003(14)
C73 0.0265(15) 0.045(2) 0.0266(15) 0.0135(14) 0.0058(12) 0.0029(14)
C74 0.0292(16) 0.0407(19) 0.0259(15) 0.0060(14) 0.0076(12) 0.0030(14)
C75 0.0362(19) 0.049(2) 0.052(2) 0.0006(18) 0.0078(16) 0.0106(16)
C76 0.0268(18) 0.059(3) 0.065(3) -0.005(2) 0.0014(17) 0.0071(17)
C77 0.0291(17) 0.054(2) 0.052(2) -0.0005(18) 0.0033(16) -0.0032(16)
C78 0.0309(16) 0.0408(19) 0.0271(16) 0.0055(14) 0.0077(13) 0.0044(14)
C79 0.042(2) 0.072(3) 0.047(2) 0.029(2) -0.0065(17) 0.0130(19)
C80 0.077(7) 0.142(11) 0.100(9) 0.098(9) -0.027(7) -0.001(8)
C81 0.078(7) 0.137(11) 0.037(5) 0.045(6) 0.000(5) 0.034(7)
C82 0.217(18) 0.102(10) 0.066(8) -0.022(7) -0.096(10) 0.062(11)
C83 0.060(7) 0.216(17) 0.080(8) 0.086(10) -0.049(6) -0.037(9)
C84 0.089(9) 0.197(16) 0.077(8) 0.059(10) 0.000(7) 0.091(10)
C85 0.207(17) 0.088(9) 0.102(10) 0.044(8) -0.041(12) 0.079(11)
C86 0.058(2) 0.053(2) 0.0336(18) 0.0131(17) 0.0173(17) 0.0146(18)
C87 0.092(3) 0.060(3) 0.047(2) 0.024(2) 0.029(2) 0.011(2)
C88 0.079(3) 0.078(3) 0.048(2) 0.019(2) 0.037(2) 0.028(2)
C89 0.075(3) 0.097(4) 0.038(2) 0.030(2) 0.006(2) 0.016(3)
C90 0.0367(18) 0.060(2) 0.0353(18) 0.0152(17) -0.0057(15) 0.0084(16)
C91 0.069(4) 0.369(13) 0.140(6) 0.196(8) -0.033(4) -0.021(5)
C92 0.277(10) 0.088(4) 0.101(5) -0.034(4) -0.132(6) 0.066(5)
C93 0.099(4) 0.157(6) 0.060(3) 0.036(3) -0.006(3) 0.073(4)
C94 0.036(2) 0.089(4) 0.135(5) -0.028(4) -0.019(3) 0.020(2)
C95 0.099(6) 0.44(2) 0.279(13) 0.170(14) -0.028(7) 0.122(9)
C96 0.033(3) 0.110(5) 0.357(13) -0.063(7) -0.045(5) 0.012(3)
C97 0.039(3) 0.212(9) 0.259(10) -0.128(8) -0.023(4) 0.051(4)
C98 0.045(2) 0.063(3) 0.0302(18) 0.0029(18) -0.0052(16) -0.0085(19)
C99 0.0402(18) 0.0269(17) 0.0386(18) 0.0167(14) 0.0029(14) 0.0054(13)
C100 0.048(2) 0.0358(19) 0.0394(19) 0.0194(15) 0.0019(16) 0.0071(15)
C101 0.092(4) 0.166(6) 0.084(4) -0.025(4) -0.037(3) 0.069(4)
C102 0.179(8) 0.292(12) 0.146(7) 0.180(8) -0.047(6) -0.046(7)
C103 0.187(7) 0.119(5) 0.107(5) -0.056(4) -0.088(5) 0.082(5)

loop_
_geom_bond_atom_site_label_1
_geom_bond_atom_site_label_2
_geom_bond_distance
_geom_bond_site_symmetry_2
_geom_bond_publ_flag
S1 O2 1.403(3) . ?
S1 O3 1.415(3) . ?
S1 O1 1.561(2) . ?
S1 C45 1.829(4) . ?
S2 O7 1.409(3) . ?
S2 O8 1.410(3) . ?
S2 O6 1.567(2) . ?
S2 C98 1.826(4) . ?
Si1 C49 1.834(5) . ?
Si1 C50 1.842(5) . ?
Si1 C47 1.848(4) . ?
Si1 C48 1.850(5) . ?
Si2 C103 1.803(6) . ?
Si2 C101 1.821(6) . ?
Si2 C102 1.833(7) . ?
Si2 C100 1.840(3) . ?
F1 C45 1.325(5) . ?
F2 C45 1.312(4) . ?
F3 C45 1.317(4) . ?
F4 C98 1.320(5) . ?
F5 C98 1.316(4) . ?
F6 C98 1.322(4) . ?
O1 C2 1.438(3) . ?
O4 C9 1.379(3) . ?
O5 C23 1.368(4) . ?
O6 C52 1.437(3) . ?
O9 C59 1.374(3) . ?
O10 C73 1.377(4) . ?
C1 C6 1.377(4) . ?
C1 C2 1.392(4) . ?
C1 C28 1.527(4) . ?
C2 C3 1.380(4) . ?
C3 C4 1.393(4) . ?
C3 C7 1.523(4) . ?
C4 C5 1.382(4) . ?
C5 C6 1.395(4) . ?
C5 C29 1.522(4) . ?
C7 C8 1.510(4) . ?
C8 C9 1.384(4) . ?
C8 C13 1.386(4) . ?
C9 C10 1.396(4) . ?
C10 C11 1.401(4) . ?
C10 C14 1.507(4) . ?
C11 C12 1.382(5) . ?
C12 C13 1.387(4) . ?
C12 C33 1.531(4) . ?
C14 C15 1.511(4) . ?
C15 C20 1.385(4) . ?
C15 C16 1.414(4) . ?
C16 C17 1.407(4) . ?
C16 C46 1.438(4) . ?
C17 C18 1.382(4) . ?
C17 C21 1.526(4) . ?
C18 C19 1.391(5) . ?
C19 C20 1.390(5) . ?
C19 C37 1.535(4) . ?
C21 C22 1.509(5) . ?
C22 C27 1.390(5) . ?
C22 C23 1.394(4) . ?
C23 C24 1.381(5) . ?
C24 C25 1.389(5) . ?
C24 C28 1.519(4) . ?
C25 C26 1.383(5) . ?
C26 C27 1.388(5) . ?
C26 C41 1.541(6) . ?
C29 C30 1.519(6) . ?
C29 C32 1.526(7) . ?
C29 C31 1.531(8) . ?
C33 C35 1.503(6) . ?
C33 C34 1.512(7) . ?
C33 C36 1.530(7) . ?
C37 C38 1.516(6) . ?
C37 C40 1.516(6) . ?
C37 C39 1.521(6) . ?
C41 C42 1.517(7) . ?
C41 C43 1.534(8) . ?
C41 C44 1.542(9) . ?
C46 C47 1.201(4) . ?
C51 C56 1.385(4) . ?
C51 C52 1.387(4) . ?
C51 C78 1.524(4) . ?
C52 C53 1.381(4) . ?
C53 C54 1.391(4) . ?
C53 C57 1.523(4) . ?
C54 C55 1.388(4) . ?
C55 C56 1.385(4) . ?
C55 C79 1.536(4) . ?
C57 C58 1.506(4) . ?
C58 C59 1.386(4) . ?
C58 C63 1.395(4) . ?
C59 C60 1.395(4) . ?
C60 C61 1.391(4) . ?
C60 C64 1.519(4) . ?
C61 C62 1.397(5) . ?
C62 C63 1.391(4) . ?
C62 C86 1.531(4) . ?
C64 C65 1.513(4) . ?
C65 C70 1.385(4) . ?
C65 C66 1.404(4) . ?
C66 C67 1.405(4) . ?
C66 C99 1.443(4) . ?
C67 C68 1.384(4) . ?
C67 C71 1.515(4) . ?
C68 C69 1.391(4) . ?
C69 C70 1.390(4) . ?
C69 C90 1.528(4) . ?
C71 C72 1.509(5) . ?
C72 C73 1.395(4) . ?
C72 C77 1.397(5) . ?
C73 C74 1.390(4) . ?
C74 C75 1.379(4) . ?
C74 C78 1.511(4) . ?
C75 C76 1.397(5) . ?
C76 C77 1.372(5) . ?
C76 C94 1.539(6) . ?
C79 C81 1.507(10) . ?
C79 C82 1.518(11) . ?
C79 C84 1.526(11) . ?
C79 C85 1.553(12) . ?
C79 C83 1.565(11) . ?
C79 C80 1.571(11) . ?
C80 C81 1.315(17) . ?
C80 C85 1.59(2) . ?
C81 C82 1.44(2) . ?
C82 C83 1.54(2) . ?
C83 C84 1.53(2) . ?
C84 C85 1.32(2) . ?
C86 C87 1.522(6) . ?
C86 C88 1.534(5) . ?
C86 C89 1.536(6) . ?
C90 C91 1.478(7) . ?
C90 C93 1.495(6) . ?
C90 C92 1.498(7) . ?
C94 C97 1.419(8) . ?
C94 C96 1.515(8) . ?
C94 C95 1.542(13) . ?
C99 C100 1.200(4) . ?
